data_4131868
loop_
_publ_author_name
'Wang, Tongdao'
'Daniliuc, Constantin G.'
'M\"uck-Lichtenfeld, Christian'
'Kehr, Gerald'
'Erker, Gerhard'

_publ_section_title
;
 Formation of Reactive \p-Conjugated Frustrated N/B Pairs by
 Borane-Induced Propargyl Amine Rearrangement.
;
_journal_issue 10
_journal_name_full 'Journal of the American Chemical Society'
_journal_page_first 3635
_journal_page_last 3643
_journal_paper_doi 10.1021/jacs.7b11958
_journal_volume 140
_journal_year 2018
_chemical_formula_sum 'C30 H32 B F10 N'
_chemical_formula_weight 607.38
_space_group_IT_number 15
_space_group_name_Hall '-C 2yc'
_space_group_name_H-M_alt 'C 1 2/c 1'
_symmetry_cell_setting monoclinic
_symmetry_space_group_name_H-M 'C 1 2/c 1'
_atom_sites_solution_hydrogens geom
_atom_sites_solution_primary direct
_atom_sites_solution_secondary difmap
_audit_creation_method SHELXL-97
_cell_angle_alpha 90.00
_cell_angle_beta 129.511(1)
_cell_angle_gamma 90.00
_cell_formula_units_Z 8
_cell_length_a 30.8901(8)
_cell_length_b 10.7574(3)
_cell_length_c 23.1166(9)
_cell_measurement_reflns_used 6450
_cell_measurement_temperature 223(2)
_cell_measurement_theta_max 28.28
_cell_measurement_theta_min 4.08
_cell_volume 5926.4(3)
_computing_cell_refinement 'Collect (Nonius B.V., 1998)'
_computing_data_collection 'Collect (Nonius B.V., 1998)'
_computing_data_reduction 'Denzo-SMN (Otwinowski & Minor, 1997)'
_computing_molecular_graphics 'XP (BrukerAXS, 2000)'
_computing_publication_material 'SHELXL-97 (Sheldrick, 1997)'
_computing_structure_refinement 'SHELXL-97 (Sheldrick, 1997)'
_computing_structure_solution 'SHELXS-97 (Sheldrick, 1990)'
_diffrn_ambient_temperature 223(2)
_diffrn_measured_fraction_theta_full 0.993
_diffrn_measured_fraction_theta_max 0.993
_diffrn_measurement_device_type 'Nonius KappaCCD APEXII'
_diffrn_measurement_method '\w and \f scans'
_diffrn_radiation_monochromator 'Montel mirror'
_diffrn_radiation_source 'rotating anode Nonius FR591'
_diffrn_radiation_type MoK\a
_diffrn_radiation_wavelength 0.71073
_diffrn_reflns_av_R_equivalents 0.055
_diffrn_reflns_av_sigmaI/netI 0.0475
_diffrn_reflns_limit_h_max 36
_diffrn_reflns_limit_h_min -36
_diffrn_reflns_limit_k_max 12
_diffrn_reflns_limit_k_min -12
_diffrn_reflns_limit_l_max 27
_diffrn_reflns_limit_l_min -27
_diffrn_reflns_number 24005
_diffrn_reflns_theta_full 25.00
_diffrn_reflns_theta_max 25.00
_diffrn_reflns_theta_min 4.12
_exptl_absorpt_coefficient_mu 0.122
_exptl_absorpt_correction_T_max 0.9963
_exptl_absorpt_correction_T_min 0.9867
_exptl_absorpt_correction_type multi-scan
_exptl_absorpt_process_details 'Denzo (Otwinowski, Borek, Majewski & Minor, 2003)'
_exptl_crystal_colour yellow
_exptl_crystal_density_diffrn 1.361
_exptl_crystal_density_method 'not measured'
_exptl_crystal_description plate
_exptl_crystal_F_000 2512
_exptl_crystal_size_max 0.11
_exptl_crystal_size_mid 0.08
_exptl_crystal_size_min 0.03
_refine_diff_density_max 0.210
_refine_diff_density_min -0.200
_refine_diff_density_rms 0.039
_refine_ls_extinction_method none
_refine_ls_goodness_of_fit_ref 1.080
_refine_ls_hydrogen_treatment constr
_refine_ls_matrix_type full
_refine_ls_number_parameters 417
_refine_ls_number_reflns 5195
_refine_ls_number_restraints 55
_refine_ls_restrained_S_all 1.103
_refine_ls_R_factor_all 0.0996
_refine_ls_R_factor_gt 0.0596
_refine_ls_shift/su_max 0.000
_refine_ls_shift/su_mean 0.000
_refine_ls_structure_factor_coef Fsqd
_refine_ls_weighting_details 'calc w=1/[\s^2^(Fo^2^)+(0.0263P)^2^+10.3912P] where P=(Fo^2^+2Fc^2^)/3'
_refine_ls_weighting_scheme calc
_refine_ls_wR_factor_gt 0.1129
_refine_ls_wR_factor_ref 0.1329
_reflns_number_gt 3459
_reflns_number_total 5195
_reflns_threshold_expression >2sigma(I)
_cod_data_source_file ja7b11958_si_003.cif
_cod_data_source_block erk8357
_cod_original_sg_symbol_H-M C2/c
_cod_database_code 4131868

loop_
_symmetry_equiv_pos_as_xyz
'x, y, z'
'-x, y, -z+1/2'
'x+1/2, y+1/2, z'
'-x+1/2, y+1/2, -z+1/2'
'-x, -y, -z'
'x, -y, z-1/2'
'-x+1/2, -y+1/2, -z'
'x+1/2, -y+1/2, z-1/2'

loop_
_atom_site_label
_atom_site_type_symbol
_atom_site_fract_x
_atom_site_fract_y
_atom_site_fract_z
_atom_site_U_iso_or_equiv
_atom_site_adp_type
_atom_site_occupancy
_atom_site_symmetry_multiplicity
_atom_site_calc_flag
_atom_site_refinement_flags
_atom_site_disorder_assembly
_atom_site_disorder_group
N1 N 0.10692(9) 1.2359(2) 0.70165(13) 0.0413(6) Uani 1 1 d . . .
C1 C 0.12761(11) 1.1262(3) 0.73866(15) 0.0409(7) Uani 1 1 d . . .
C2 C 0.10500(11) 1.0634(3) 0.76682(16) 0.0435(7) Uani 1 1 d . . .
H2 H 0.0722 1.0999 0.7538 0.052 Uiso 1 1 calc R . .
C3 C 0.18165(11) 1.0786(3) 0.75832(16) 0.0445(7) Uani 1 1 d . . .
H3A H 0.1848 1.1063 0.7207 0.053 Uiso 1 1 calc R . .
H3B H 0.1821 0.9875 0.7592 0.053 Uiso 1 1 calc R . .
C4 C 0.23027(13) 1.1291(3) 0.83490(18) 0.0561(8) Uani 1 1 d . . .
H4 H 0.2251 1.1306 0.8708 0.067 Uiso 1 1 calc R . .
C5 C 0.27719(14) 1.1695(3) 0.8565(2) 0.0666(10) Uani 1 1 d . A .
H5 H 0.2824 1.1651 0.8207 0.080 Uiso 1 1 calc R . .
C6 C 0.32559(14) 1.2235(4) 0.9312(2) 0.0688(10) Uani 1 1 d D . .
C7 C 0.3497(5) 1.3295(11) 0.9195(6) 0.128(4) Uani 0.593(12) 1 d PDU A 1
H7A H 0.3641 1.3007 0.8948 0.193 Uiso 0.593(12) 1 calc PR A 1
H7B H 0.3800 1.3658 0.9676 0.193 Uiso 0.593(12) 1 calc PR A 1
H7C H 0.3209 1.3915 0.8885 0.193 Uiso 0.593(12) 1 calc PR A 1
C8 C 0.3715(3) 1.1223(9) 0.9782(5) 0.107(4) Uani 0.593(12) 1 d PDU A 1
H8A H 0.3561 1.0526 0.9863 0.160 Uiso 0.593(12) 1 calc PR A 1
H8B H 0.4029 1.1571 1.0261 0.160 Uiso 0.593(12) 1 calc PR A 1
H8C H 0.3843 1.0942 0.9514 0.160 Uiso 0.593(12) 1 calc PR A 1
C9 C 0.3073(4) 1.2600(12) 0.9768(6) 0.109(4) Uani 0.593(12) 1 d PDU A 1
H9A H 0.2769 1.3197 0.9487 0.163 Uiso 0.593(12) 1 calc PR A 1
H9B H 0.3388 1.2967 1.0240 0.163 Uiso 0.593(12) 1 calc PR A 1
H9C H 0.2946 1.1866 0.9866 0.163 Uiso 0.593(12) 1 calc PR A 1
C7A C 0.3200(6) 1.3677(9) 0.9226(7) 0.099(5) Uani 0.407(12) 1 d PDU A 2
H7A1 H 0.3152 1.3920 0.8784 0.148 Uiso 0.407(12) 1 calc PR A 2
H7A2 H 0.3536 1.4062 0.9666 0.148 Uiso 0.407(12) 1 calc PR A 2
H7A3 H 0.2877 1.3945 0.9173 0.148 Uiso 0.407(12) 1 calc PR A 2
C8A C 0.3788(5) 1.1926(18) 0.9436(10) 0.124(6) Uani 0.407(12) 1 d PDU A 2
H8A1 H 0.3809 1.1036 0.9393 0.186 Uiso 0.407(12) 1 calc PR A 2
H8A2 H 0.4111 1.2197 0.9933 0.186 Uiso 0.407(12) 1 calc PR A 2
H8A3 H 0.3785 1.2349 0.9063 0.186 Uiso 0.407(12) 1 calc PR A 2
C9A C 0.3270(7) 1.1865(16) 0.9939(7) 0.105(5) Uani 0.407(12) 1 d PDU A 2
H9A1 H 0.2917 1.2089 0.9822 0.158 Uiso 0.407(12) 1 calc PR A 2
H9A2 H 0.3576 1.2291 1.0392 0.158 Uiso 0.407(12) 1 calc PR A 2
H9A3 H 0.3325 1.0974 1.0014 0.158 Uiso 0.407(12) 1 calc PR A 2
C11 C 0.10446(13) 1.2625(3) 0.63493(17) 0.0521(8) Uani 1 1 d . . .
C12 C 0.05379(15) 1.3475(3) 0.58093(19) 0.0682(10) Uani 1 1 d . . .
H12A H 0.0516 1.3646 0.5375 0.082 Uiso 1 1 calc R . .
H12B H 0.0197 1.3024 0.5628 0.082 Uiso 1 1 calc R . .
C13 C 0.05443(18) 1.4702(3) 0.6134(2) 0.0797(12) Uani 1 1 d . . .
H13A H 0.0159 1.4960 0.5891 0.096 Uiso 1 1 calc R . .
H13B H 0.0716 1.5341 0.6036 0.096 Uiso 1 1 calc R . .
C14 C 0.08726(15) 1.4585(3) 0.6974(2) 0.0631(9) Uani 1 1 d . . .
H14A H 0.0741 1.5223 0.7133 0.076 Uiso 1 1 calc R . .
H14B H 0.1270 1.4747 0.7232 0.076 Uiso 1 1 calc R . .
C15 C 0.08192(13) 1.3311(3) 0.72177(17) 0.0482(7) Uani 1 1 d . . .
C16 C 0.09183(15) 1.1427(3) 0.59102(18) 0.0654(9) Uani 1 1 d . . .
H16A H 0.1242 1.0881 0.6202 0.098 Uiso 1 1 calc R . .
H16B H 0.0836 1.1626 0.5440 0.098 Uiso 1 1 calc R . .
H16C H 0.0597 1.1016 0.5810 0.098 Uiso 1 1 calc R . .
C17 C 0.15817(15) 1.3257(3) 0.6578(2) 0.0707(10) Uani 1 1 d . . .
H17A H 0.1633 1.4047 0.6817 0.106 Uiso 1 1 calc R . .
H17B H 0.1547 1.3396 0.6136 0.106 Uiso 1 1 calc R . .
H17C H 0.1902 1.2726 0.6926 0.106 Uiso 1 1 calc R . .
C18 C 0.11784(15) 1.3373(3) 0.80749(18) 0.0654(10) Uani 1 1 d . . .
H18A H 0.1149 1.2593 0.8258 0.098 Uiso 1 1 calc R . .
H18B H 0.1046 1.4046 0.8206 0.098 Uiso 1 1 calc R . .
H18C H 0.1567 1.3520 0.8301 0.098 Uiso 1 1 calc R . .
C19 C 0.02033(13) 1.3061(3) 0.6848(2) 0.0623(9) Uani 1 1 d . . .
H19A H 0.0002 1.2800 0.6333 0.093 Uiso 1 1 calc R . .
H19B H 0.0035 1.3814 0.6856 0.093 Uiso 1 1 calc R . .
H19C H 0.0183 1.2410 0.7120 0.093 Uiso 1 1 calc R . .
B1 B 0.12303(14) 0.9502(3) 0.81333(19) 0.0436(8) Uani 1 1 d . . .
C21 C 0.17936(12) 0.8720(3) 0.85249(16) 0.0432(7) Uani 1 1 d . . .
F22 F 0.14520(8) 0.75195(17) 0.74583(11) 0.0677(5) Uani 1 1 d . . .
C22 C 0.18685(13) 0.7784(3) 0.81901(18) 0.0523(8) Uani 1 1 d . . .
F23 F 0.23987(10) 0.6182(2) 0.82031(14) 0.0895(7) Uani 1 1 d . . .
C23 C 0.23504(16) 0.7096(3) 0.8555(2) 0.0619(9) Uani 1 1 d . . .
F24 F 0.32704(9) 0.6695(2) 0.96657(14) 0.0975(8) Uani 1 1 d . . .
C24 C 0.27890(14) 0.7350(4) 0.9294(2) 0.0666(10) Uani 1 1 d . . .
F25 F 0.31732(8) 0.8545(2) 1.03726(11) 0.0868(7) Uani 1 1 d . . .
C25 C 0.27406(13) 0.8282(3) 0.96538(19) 0.0600(9) Uani 1 1 d . . .
F26 F 0.22084(7) 0.98110(18) 0.96463(10) 0.0649(5) Uani 1 1 d . . .
C26 C 0.22477(12) 0.8921(3) 0.92676(17) 0.0497(8) Uani 1 1 d . . .
C31 C 0.08537(11) 0.8997(3) 0.83372(15) 0.0412(7) Uani 1 1 d . . .
F32 F 0.08914(8) 0.69240(16) 0.80413(11) 0.0640(5) Uani 1 1 d . . .
C32 C 0.07256(12) 0.7756(3) 0.83024(16) 0.0468(7) Uani 1 1 d . . .
F33 F 0.03169(9) 0.60694(19) 0.84541(13) 0.0841(7) Uani 1 1 d . . .
C33 C 0.04236(13) 0.7289(3) 0.85070(18) 0.0556(8) Uani 1 1 d . . .
F34 F -0.00637(8) 0.7652(2) 0.89587(11) 0.0803(6) Uani 1 1 d . . .
C34 C 0.02363(13) 0.8084(3) 0.87638(18) 0.0576(9) Uani 1 1 d . . .
F35 F 0.01773(8) 1.01141(19) 0.90848(11) 0.0725(6) Uani 1 1 d . . .
C35 C 0.03506(12) 0.9327(3) 0.88170(17) 0.0528(8) Uani 1 1 d . . .
F36 F 0.07546(8) 1.09880(16) 0.86781(11) 0.0635(5) Uani 1 1 d . . .
C36 C 0.06496(12) 0.9752(3) 0.85998(17) 0.0468(7) Uani 1 1 d . . .

loop_
_atom_site_aniso_label
_atom_site_aniso_U_11
_atom_site_aniso_U_22
_atom_site_aniso_U_33
_atom_site_aniso_U_23
_atom_site_aniso_U_13
_atom_site_aniso_U_12
N1 0.0491(14) 0.0368(13) 0.0434(14) 0.0049(11) 0.0319(12) 0.0077(11)
C1 0.0429(16) 0.0405(17) 0.0358(16) -0.0007(13) 0.0234(14) 0.0015(13)
C2 0.0412(15) 0.0437(17) 0.0435(17) 0.0045(14) 0.0260(14) 0.0063(13)
C3 0.0452(16) 0.0425(17) 0.0467(18) 0.0067(14) 0.0297(15) 0.0055(13)
C4 0.0494(19) 0.065(2) 0.054(2) 0.0022(17) 0.0332(17) 0.0005(16)
C5 0.058(2) 0.081(3) 0.064(2) -0.0143(19) 0.0406(19) -0.0071(19)
C6 0.054(2) 0.078(3) 0.067(2) -0.019(2) 0.0354(19) -0.0143(19)
C7 0.122(7) 0.119(7) 0.122(7) -0.007(5) 0.067(5) -0.055(6)
C8 0.069(5) 0.111(6) 0.082(5) -0.004(5) 0.021(4) 0.001(4)
C9 0.088(5) 0.138(8) 0.087(6) -0.049(5) 0.049(5) -0.020(5)
C7A 0.094(8) 0.075(7) 0.084(7) -0.012(5) 0.036(6) -0.016(6)
C8A 0.086(7) 0.134(10) 0.136(10) -0.019(7) 0.062(6) 0.000(6)
C9A 0.112(9) 0.113(9) 0.081(7) -0.002(6) 0.057(6) -0.041(7)
C11 0.068(2) 0.0523(19) 0.0500(19) 0.0146(15) 0.0437(17) 0.0160(16)
C12 0.086(2) 0.073(2) 0.058(2) 0.0230(18) 0.052(2) 0.030(2)
C13 0.114(3) 0.063(2) 0.095(3) 0.034(2) 0.082(3) 0.038(2)
C14 0.087(2) 0.0397(18) 0.090(3) 0.0088(18) 0.069(2) 0.0112(17)
C15 0.0598(19) 0.0386(17) 0.0560(19) 0.0025(14) 0.0415(17) 0.0062(14)
C16 0.079(2) 0.070(2) 0.049(2) 0.0056(17) 0.0420(19) 0.0146(19)
C17 0.091(3) 0.061(2) 0.096(3) 0.019(2) 0.077(2) 0.014(2)
C18 0.092(3) 0.053(2) 0.062(2) -0.0060(17) 0.055(2) 0.0021(19)
C19 0.063(2) 0.058(2) 0.079(2) 0.0119(18) 0.051(2) 0.0150(17)
B1 0.0443(18) 0.0411(19) 0.0385(19) -0.0052(15) 0.0231(16) -0.0052(15)
C21 0.0456(16) 0.0388(16) 0.0468(18) 0.0082(14) 0.0302(16) 0.0011(13)
F22 0.0814(13) 0.0590(12) 0.0636(13) -0.0057(10) 0.0466(12) 0.0010(10)
C22 0.0557(19) 0.0495(19) 0.053(2) 0.0083(16) 0.0349(18) 0.0038(16)
F23 0.1155(18) 0.0683(14) 0.128(2) 0.0153(13) 0.0980(17) 0.0280(13)
C23 0.076(2) 0.050(2) 0.089(3) 0.0169(19) 0.066(2) 0.0149(18)
F24 0.0718(13) 0.1113(18) 0.1225(19) 0.0583(16) 0.0680(14) 0.0467(13)
C24 0.052(2) 0.079(3) 0.078(3) 0.039(2) 0.045(2) 0.0245(19)
F25 0.0495(11) 0.1199(19) 0.0596(13) 0.0279(13) 0.0201(11) 0.0037(12)
C25 0.0420(18) 0.077(3) 0.053(2) 0.0252(19) 0.0267(18) 0.0058(17)
F26 0.0651(11) 0.0735(13) 0.0514(11) -0.0033(10) 0.0349(10) -0.0032(10)
C26 0.0495(18) 0.0526(19) 0.0481(19) 0.0111(16) 0.0315(17) 0.0019(15)
C31 0.0369(15) 0.0419(17) 0.0363(16) 0.0059(13) 0.0193(14) 0.0033(13)
F32 0.0727(12) 0.0461(11) 0.0758(13) -0.0092(9) 0.0484(11) -0.0085(9)
C32 0.0473(17) 0.0446(19) 0.0425(18) -0.0024(14) 0.0258(15) -0.0029(14)
F33 0.0970(15) 0.0595(13) 0.1054(17) -0.0080(12) 0.0690(14) -0.0296(11)
C33 0.0549(19) 0.049(2) 0.051(2) 0.0013(16) 0.0278(17) -0.0140(16)
F34 0.0771(13) 0.1020(16) 0.0779(14) 0.0015(12) 0.0569(12) -0.0246(12)
C34 0.0482(18) 0.074(2) 0.049(2) 0.0044(17) 0.0305(17) -0.0144(17)
F35 0.0777(13) 0.0869(15) 0.0749(14) 0.0009(11) 0.0589(12) 0.0045(11)
C35 0.0474(18) 0.067(2) 0.0431(18) 0.0019(16) 0.0283(16) 0.0013(16)
F36 0.0826(13) 0.0475(11) 0.0831(14) 0.0006(9) 0.0634(12) 0.0010(9)
C36 0.0439(16) 0.0422(18) 0.0468(18) 0.0038(14) 0.0254(15) -0.0013(14)

loop_
_atom_type_symbol
_atom_type_description
_atom_type_scat_dispersion_real
_atom_type_scat_dispersion_imag
_atom_type_scat_source
C C 0.0033 0.0016 'International Tables Vol C Tables 4.2.6.8 and 6.1.1.4'
H H 0.0000 0.0000 'International Tables Vol C Tables 4.2.6.8 and 6.1.1.4'
B B 0.0013 0.0007 'International Tables Vol C Tables 4.2.6.8 and 6.1.1.4'
N N 0.0061 0.0033 'International Tables Vol C Tables 4.2.6.8 and 6.1.1.4'
F F 0.0171 0.0103 'International Tables Vol C Tables 4.2.6.8 and 6.1.1.4'

loop_
_geom_angle_atom_site_label_1
_geom_angle_atom_site_label_2
_geom_angle_atom_site_label_3
_geom_angle
C1 N1 C11 120.2(2)
C1 N1 C15 121.3(2)
C11 N1 C15 118.4(2)
N1 C1 C2 122.8(3)
N1 C1 C3 118.1(2)
C2 C1 C3 118.7(2)
C1 C2 B1 132.0(3)
C1 C2 H2 114.0
B1 C2 H2 114.0
C1 C3 C4 108.3(2)
C1 C3 H3A 110.0
C4 C3 H3A 110.0
C1 C3 H3B 110.0
C4 C3 H3B 110.0
H3A C3 H3B 108.4
C5 C4 C3 128.0(3)
C5 C4 H4 116.0
C3 C4 H4 116.0
C4 C5 C6 129.3(3)
C4 C5 H5 115.3
C6 C5 H5 115.3
C9A C6 C7 133.1(7)
C9A C6 C5 114.1(6)
C7 C6 C5 109.6(5)
C9A C6 C8A 113.9(9)
C7 C6 C8A 65.9(7)
C5 C6 C8A 107.4(6)
C9A C6 C9 35.5(6)
C7 C6 C9 112.2(7)
C5 C6 C9 110.9(4)
C8A C6 C9 139.2(7)
C9A C6 C8 71.5(7)
C7 C6 C8 109.0(6)
C5 C6 C8 109.3(4)
C8A C6 C8 46.8(6)
C9 C6 C8 105.7(6)
C9A C6 C7A 108.9(8)
C7 C6 C7A 40.3(5)
C5 C6 C7A 106.7(5)
C8A C6 C7A 105.1(8)
C9 C6 C7A 76.9(7)
C8 C6 C7A 139.8(6)
C6 C7 H7A 109.5
C6 C7 H7B 109.5
C6 C7 H7C 109.5
C6 C8 H8A 109.5
C6 C8 H8B 109.5
C6 C8 H8C 109.5
C6 C9 H9A 109.5
C6 C9 H9B 109.5
C6 C9 H9C 109.5
C6 C7A H7A1 109.5
C6 C7A H7A2 109.5
H7A1 C7A H7A2 109.5
C6 C7A H7A3 109.5
H7A1 C7A H7A3 109.5
H7A2 C7A H7A3 109.5
C6 C8A H8A1 109.5
C6 C8A H8A2 109.5
H8A1 C8A H8A2 109.5
C6 C8A H8A3 109.5
H8A1 C8A H8A3 109.5
H8A2 C8A H8A3 109.5
C6 C9A H9A1 109.5
C6 C9A H9A2 109.5
H9A1 C9A H9A2 109.5
C6 C9A H9A3 109.5
H9A1 C9A H9A3 109.5
H9A2 C9A H9A3 109.5
N1 C11 C16 110.0(2)
N1 C11 C12 107.7(2)
C16 C11 C12 105.3(3)
N1 C11 C17 112.7(3)
C16 C11 C17 111.4(3)
C12 C11 C17 109.5(3)
C13 C12 C11 115.6(3)
C13 C12 H12A 108.4
C11 C12 H12A 108.4
C13 C12 H12B 108.4
C11 C12 H12B 108.4
H12A C12 H12B 107.4
C12 C13 C14 110.4(3)
C12 C13 H13A 109.6
C14 C13 H13A 109.6
C12 C13 H13B 109.6
C14 C13 H13B 109.6
H13A C13 H13B 108.1
C13 C14 C15 113.9(3)
C13 C14 H14A 108.8
C15 C14 H14A 108.8
C13 C14 H14B 108.8
C15 C14 H14B 108.8
H14A C14 H14B 107.7
N1 C15 C14 107.2(2)
N1 C15 C19 113.7(2)
C14 C15 C19 109.8(3)
N1 C15 C18 109.4(2)
C14 C15 C18 106.1(3)
C19 C15 C18 110.4(3)
C11 C16 H16A 109.5
C11 C16 H16B 109.5
H16A C16 H16B 109.5
C11 C16 H16C 109.5
H16A C16 H16C 109.5
H16B C16 H16C 109.5
C11 C17 H17A 109.5
C11 C17 H17B 109.5
H17A C17 H17B 109.5
C11 C17 H17C 109.5
H17A C17 H17C 109.5
H17B C17 H17C 109.5
C15 C18 H18A 109.5
C15 C18 H18B 109.5
H18A C18 H18B 109.5
C15 C18 H18C 109.5
H18A C18 H18C 109.5
H18B C18 H18C 109.5
C15 C19 H19A 109.5
C15 C19 H19B 109.5
H19A C19 H19B 109.5
C15 C19 H19C 109.5
H19A C19 H19C 109.5
H19B C19 H19C 109.5
C2 B1 C21 128.1(3)
C2 B1 C31 119.0(3)
C21 B1 C31 112.8(2)
C22 C21 C26 114.4(3)
C22 C21 B1 125.4(3)
C26 C21 B1 120.1(3)
F22 C22 C23 117.0(3)
F22 C22 C21 119.4(3)
C23 C22 C21 123.7(3)
F23 C23 C22 121.2(4)
F23 C23 C24 119.8(3)
C22 C23 C24 119.0(3)
F24 C24 C25 119.9(4)
F24 C24 C23 120.2(4)
C25 C24 C23 119.9(3)
F25 C25 C26 121.5(4)
F25 C25 C24 119.9(3)
C26 C25 C24 118.6(3)
F26 C26 C25 117.1(3)
F26 C26 C21 118.5(3)
C25 C26 C21 124.4(3)
C32 C31 C36 113.5(3)
C32 C31 B1 123.0(3)
C36 C31 B1 123.4(3)
F32 C32 C31 119.4(3)
F32 C32 C33 116.3(3)
C31 C32 C33 124.3(3)
F33 C33 C34 120.4(3)
F33 C33 C32 120.4(3)
C34 C33 C32 119.2(3)
F34 C34 C33 120.3(3)
F34 C34 C35 120.0(3)
C33 C34 C35 119.7(3)
F35 C35 C34 120.1(3)
F35 C35 C36 120.9(3)
C34 C35 C36 119.0(3)
F36 C36 C35 115.8(3)
F36 C36 C31 119.9(3)
C35 C36 C31 124.3(3)

loop_
_geom_bond_atom_site_label_1
_geom_bond_atom_site_label_2
_geom_bond_distance
N1 C1 1.356(3)
N1 C11 1.522(4)
N1 C15 1.523(3)
C1 C2 1.395(4)
C1 C3 1.513(4)
C2 B1 1.480(4)
C2 H2 0.9400
C3 C4 1.517(4)
C3 H3A 0.9800
C3 H3B 0.9800
C4 C5 1.272(4)
C4 H4 0.9400
C5 C6 1.506(5)
C5 H5 0.9400
C6 C9A 1.477(10)
C6 C7 1.478(8)
C6 C8A 1.515(10)
C6 C9 1.531(8)
C6 C8 1.554(8)
C6 C7A 1.559(10)
C7 H7A 0.9700
C7 H7B 0.9700
C7 H7C 0.9700
C8 H8A 0.9700
C8 H8B 0.9700
C8 H8C 0.9700
C9 H9A 0.9700
C9 H9B 0.9700
C9 H9C 0.9700
C7A H7A1 0.9700
C7A H7A2 0.9700
C7A H7A3 0.9700
C8A H8A1 0.9700
C8A H8A2 0.9700
C8A H8A3 0.9700
C9A H9A1 0.9700
C9A H9A2 0.9700
C9A H9A3 0.9700
C11 C16 1.529(4)
C11 C12 1.536(4)
C11 C17 1.542(4)
C12 C13 1.513(5)
C12 H12A 0.9800
C12 H12B 0.9800
C13 C14 1.520(5)
C13 H13A 0.9800
C13 H13B 0.9800
C14 C15 1.530(4)
C14 H14A 0.9800
C14 H14B 0.9800
C15 C19 1.534(4)
C15 C18 1.538(4)
C16 H16A 0.9700
C16 H16B 0.9700
C16 H16C 0.9700
C17 H17A 0.9700
C17 H17B 0.9700
C17 H17C 0.9700
C18 H18A 0.9700
C18 H18B 0.9700
C18 H18C 0.9700
C19 H19A 0.9700
C19 H19B 0.9700
C19 H19C 0.9700
B1 C21 1.597(4)
B1 C31 1.602(4)
C21 C22 1.376(4)
C21 C26 1.378(4)
F22 C22 1.352(4)
C22 C23 1.370(4)
F23 C23 1.344(4)
C23 C24 1.373(5)
F24 C24 1.349(4)
C24 C25 1.369(5)
F25 C25 1.342(4)
C25 C26 1.363(4)
F26 C26 1.354(4)
C31 C32 1.380(4)
C31 C36 1.382(4)
F32 C32 1.349(3)
C32 C33 1.381(4)
F33 C33 1.339(4)
C33 C34 1.362(5)
F34 C34 1.345(3)
C34 C35 1.369(5)
F35 C35 1.345(4)
C35 C36 1.380(4)
F36 C36 1.354(3)

loop_
_geom_torsion_atom_site_label_1
_geom_torsion_atom_site_label_2
_geom_torsion_atom_site_label_3
_geom_torsion_atom_site_label_4
_geom_torsion
C11 N1 C1 C2 -142.2(3)
C15 N1 C1 C2 33.4(4)
C11 N1 C1 C3 45.5(4)
C15 N1 C1 C3 -138.9(3)
N1 C1 C2 B1 -174.4(3)
C3 C1 C2 B1 -2.2(5)
N1 C1 C3 C4 89.8(3)
C2 C1 C3 C4 -82.9(3)
C1 C3 C4 C5 -139.9(4)
C3 C4 C5 C6 178.1(3)
C4 C5 C6 C9A 22.5(11)
C4 C5 C6 C7 -140.3(8)
C4 C5 C6 C8A 149.8(10)
C4 C5 C6 C9 -15.8(8)
C4 C5 C6 C8 100.3(7)
C4 C5 C6 C7A -97.9(9)
C1 N1 C11 C16 34.8(4)
C15 N1 C11 C16 -140.9(3)
C1 N1 C11 C12 149.1(3)
C15 N1 C11 C12 -26.7(4)
C1 N1 C11 C17 -90.1(3)
C15 N1 C11 C17 94.2(3)
N1 C11 C12 C13 58.7(4)
C16 C11 C12 C13 176.0(3)
C17 C11 C12 C13 -64.1(4)
C11 C12 C13 C14 -28.2(4)
C12 C13 C14 C15 -34.0(4)
C1 N1 C15 C14 155.2(3)
C11 N1 C15 C14 -29.2(3)
C1 N1 C15 C19 -83.4(3)
C11 N1 C15 C19 92.3(3)
C1 N1 C15 C18 40.5(4)
C11 N1 C15 C18 -143.8(3)
C13 C14 C15 N1 62.9(3)
C13 C14 C15 C19 -61.0(4)
C13 C14 C15 C18 179.7(3)
C1 C2 B1 C21 6.7(5)
C1 C2 B1 C31 -177.9(3)
C2 B1 C21 C22 -86.2(4)
C31 B1 C21 C22 98.1(3)
C2 B1 C21 C26 96.8(4)
C31 B1 C21 C26 -78.8(3)
C26 C21 C22 F22 -179.1(3)
B1 C21 C22 F22 3.8(4)
C26 C21 C22 C23 0.2(4)
B1 C21 C22 C23 -177.0(3)
F22 C22 C23 F23 -1.6(4)
C21 C22 C23 F23 179.2(3)
F22 C22 C23 C24 178.6(3)
C21 C22 C23 C24 -0.6(5)
F23 C23 C24 F24 0.8(5)
C22 C23 C24 F24 -179.4(3)
F23 C23 C24 C25 180.0(3)
C22 C23 C24 C25 -0.2(5)
F24 C24 C25 F25 0.4(5)
C23 C24 C25 F25 -178.8(3)
F24 C24 C25 C26 -179.4(3)
C23 C24 C25 C26 1.5(5)
F25 C25 C26 F26 -1.7(4)
C24 C25 C26 F26 178.1(3)
F25 C25 C26 C21 178.2(3)
C24 C25 C26 C21 -2.0(5)
C22 C21 C26 F26 -178.9(2)
B1 C21 C26 F26 -1.6(4)
C22 C21 C26 C25 1.2(4)
B1 C21 C26 C25 178.5(3)
C2 B1 C31 C32 136.1(3)
C21 B1 C31 C32 -47.8(4)
C2 B1 C31 C36 -47.2(4)
C21 B1 C31 C36 128.9(3)
C36 C31 C32 F32 178.7(2)
B1 C31 C32 F32 -4.3(4)
C36 C31 C32 C33 0.0(4)
B1 C31 C32 C33 176.9(3)
F32 C32 C33 F33 1.1(4)
C31 C32 C33 F33 179.9(3)
F32 C32 C33 C34 -179.0(3)
C31 C32 C33 C34 -0.2(5)
F33 C33 C34 F34 -0.8(5)
C32 C33 C34 F34 179.3(3)
F33 C33 C34 C35 179.8(3)
C32 C33 C34 C35 -0.2(5)
F34 C34 C35 F35 2.0(5)
C33 C34 C35 F35 -178.6(3)
F34 C34 C35 C36 -178.7(3)
C33 C34 C35 C36 0.7(5)
F35 C35 C36 F36 0.3(4)
C34 C35 C36 F36 -179.0(3)
F35 C35 C36 C31 178.3(3)
C34 C35 C36 C31 -1.0(5)
C32 C31 C36 F36 178.6(3)
B1 C31 C36 F36 1.6(4)
C32 C31 C36 C35 0.6(4)
B1 C31 C36 C35 -176.3(3)
